data_4132345
loop_
_publ_author_name
'Wijaya, Andrew W.'
'Nguyen, Andy I.'
'Roe, Leah T.'
'Butterfoss, Glenn L.'
'Spencer, Ryan K.'
'Li, Nan K.'
'Zuckermann, Ronald N.'

_publ_section_title
;
 Cooperative Intramolecular Hydrogen Bonding Strongly Enforces cis-Peptoid
 Folding
;
_journal_name_full 'Journal of the American Chemical Society'
_journal_paper_doi 10.1021/jacs.9b10497
_journal_year 2019
_chemical_formula_sum 'C42.5 H54 B N3 O2'
_chemical_formula_weight 649.69
_space_group_crystal_system monoclinic
_space_group_IT_number 14
_space_group_name_Hall '-P 2ybc'
_space_group_name_H-M_alt 'P 1 21/c 1'
_atom_sites_solution_hydrogens geom
_audit_creation_method SHELXL-2014/7
_cell_angle_alpha 90
_cell_angle_beta 93.7610(10)
_cell_angle_gamma 90
_cell_formula_units_Z 8
_cell_length_a 23.4964(2)
_cell_length_b 19.2489(2)
_cell_length_c 16.72120(10)
_cell_measurement_reflns_used 48671
_cell_measurement_temperature 100(2)
_cell_measurement_theta_max 78.7310
_cell_measurement_theta_min 3.5480
_cell_volume 7546.37(11)
_computing_cell_refinement 'CrysAlisPro 1.171.39.46e (Rigaku OD, 2018)'
_computing_data_collection 'CrysAlisPro 1.171.39.46e (Rigaku OD, 2018)'
_computing_data_reduction 'CrysAlisPro 1.171.39.46e (Rigaku OD, 2018)'
_computing_structure_refinement 'SHELXL-2014/7 (Sheldrick, 2014)'
_diffrn_ambient_temperature 100(2)
_diffrn_measured_fraction_theta_full 0.999
_diffrn_measured_fraction_theta_max 0.999
_diffrn_measurement_device_type 'ROD, Synergy Custom DW system, Pilatus 200K'
_diffrn_measurement_method '\w scans'
_diffrn_radiation_type CuK\a
_diffrn_radiation_wavelength 1.54184
_diffrn_reflns_av_R_equivalents 0.0429
_diffrn_reflns_av_unetI/netI 0.0233
_diffrn_reflns_Laue_measured_fraction_full 0.999
_diffrn_reflns_Laue_measured_fraction_max 0.999
_diffrn_reflns_limit_h_max 29
_diffrn_reflns_limit_h_min -29
_diffrn_reflns_limit_k_max 24
_diffrn_reflns_limit_k_min -12
_diffrn_reflns_limit_l_max 20
_diffrn_reflns_limit_l_min -20
_diffrn_reflns_number 98025
_diffrn_reflns_point_group_measured_fraction_full 0.999
_diffrn_reflns_point_group_measured_fraction_max 0.999
_diffrn_reflns_theta_full 74.000
_diffrn_reflns_theta_max 74.503
_diffrn_reflns_theta_min 2.970
_diffrn_source 'Rotating-anode X-ray tube'
_exptl_absorpt_coefficient_mu 0.533
_exptl_absorpt_correction_T_max 1.00000
_exptl_absorpt_correction_T_min 0.83371
_exptl_absorpt_correction_type multi-scan
_exptl_absorpt_process_details
;
CrysAlisPro 1.171.39.46e (Rigaku Oxford Diffraction, 2018)
Empirical absorption correction using spherical harmonics,
 implemented in SCALE3 ABSPACK scaling algorithm.
;
_exptl_crystal_colour colorless
_exptl_crystal_density_diffrn 1.144
_exptl_crystal_description plate
_exptl_crystal_F_000 2808
_exptl_crystal_size_max 0.350
_exptl_crystal_size_mid 0.100
_exptl_crystal_size_min 0.040
_refine_diff_density_max 0.259
_refine_diff_density_min -0.244
_refine_diff_density_rms 0.037
_refine_ls_extinction_method none
_refine_ls_goodness_of_fit_ref 1.071
_refine_ls_hydrogen_treatment constr
_refine_ls_matrix_type full
_refine_ls_number_parameters 885
_refine_ls_number_reflns 15400
_refine_ls_number_restraints 0
_refine_ls_restrained_S_all 1.071
_refine_ls_R_factor_all 0.0465
_refine_ls_R_factor_gt 0.0397
_refine_ls_shift/su_max 0.001
_refine_ls_shift/su_mean 0.000
_refine_ls_structure_factor_coef Fsqd
_refine_ls_weighting_details 'w=1/[\s^2^(Fo^2^)+(0.0474P)^2^+2.1757P] where P=(Fo^2^+2Fc^2^)/3'
_refine_ls_weighting_scheme calc
_refine_ls_wR_factor_gt 0.1015
_refine_ls_wR_factor_ref 0.1052
_reflns_Friedel_coverage 0.000
_reflns_number_gt 13239
_reflns_number_total 15400
_reflns_threshold_expression 'I > 2\s(I)'
_cod_data_source_file ja9b10497_si_002.cif
_cod_data_source_block AIN_3_56
_cod_original_cell_volume 7546.38(11)
_cod_original_sg_symbol_H-M 'P 21/c'
_cod_original_formula_sum 'C42.50 H54 B N3 O2'
_cod_database_code 4132345
_shelx_shelxl_version_number 2014/7
_shelx_space_group_comment
;
The symmetry employed for this shelxl refinement is uniquely defined
by the following loop, which should always be used as a source of
symmetry information in preference to the above space-group names.
They are only intended as comments.
;
_shelx_estimated_absorpt_t_min 0.835
_shelx_estimated_absorpt_t_max 0.979

loop_
_space_group_symop_operation_xyz
'x, y, z'
'-x, y+1/2, -z+1/2'
'-x, -y, -z'
'x, -y-1/2, z-1/2'

loop_
_atom_site_label
_atom_site_type_symbol
_atom_site_fract_x
_atom_site_fract_y
_atom_site_fract_z
_atom_site_U_iso_or_equiv
_atom_site_adp_type
_atom_site_occupancy
_atom_site_site_symmetry_order
_atom_site_calc_flag
_atom_site_refinement_flags_posn
_atom_site_refinement_flags_adp
C1 C 0.84449(5) 1.02071(6) 0.84668(7) 0.0281(3) Uani 1 1 d . .
H1A H 0.8199 0.9936 0.8077 0.034 Uiso 1 1 calc R U
H1B H 0.8819 1.0275 0.8239 0.034 Uiso 1 1 calc R U
C2 C 0.81727(6) 1.09097(7) 0.86005(8) 0.0317(3) Uani 1 1 d . .
H2A H 0.7776 1.0840 0.8751 0.038 Uiso 1 1 calc R U
H2B H 0.8157 1.1177 0.8094 0.038 Uiso 1 1 calc R U
C3 C 0.85011(5) 1.13285(7) 0.92557(8) 0.0306(3) Uani 1 1 d . .
H3 H 0.8892 1.1419 0.9075 0.037 Uiso 1 1 calc R U
C4 C 0.82179(6) 1.20290(7) 0.93844(10) 0.0427(3) Uani 1 1 d . .
H4A H 0.7830 1.1955 0.9551 0.064 Uiso 1 1 calc R U
H4B H 0.8201 1.2294 0.8883 0.064 Uiso 1 1 calc R U
H4C H 0.8440 1.2288 0.9802 0.064 Uiso 1 1 calc R U
C5 C 0.85654(6) 1.08911(7) 1.00189(8) 0.0328(3) Uani 1 1 d . .
H5A H 0.8799 1.1148 1.0435 0.039 Uiso 1 1 calc R U
H5B H 0.8185 1.0810 1.0222 0.039 Uiso 1 1 calc R U
C6 C 0.88461(6) 1.01967(7) 0.98663(7) 0.0308(3) Uani 1 1 d . .
H6A H 0.9241 1.0275 0.9714 0.037 Uiso 1 1 calc R U
H6B H 0.8864 0.9915 1.0363 0.037 Uiso 1 1 calc R U
C7 C 0.83944(5) 0.91426(6) 0.93186(7) 0.0241(2) Uani 1 1 d . .
C8 C 0.80600(5) 0.87912(6) 0.86099(7) 0.0264(2) Uani 1 1 d . .
H8A H 0.7698 0.9046 0.8491 0.032 Uiso 1 1 calc R U
H8B H 0.8285 0.8820 0.8131 0.032 Uiso 1 1 calc R U
C9 C 0.75153(5) 0.78663(7) 0.92339(8) 0.0293(3) Uani 1 1 d . .
C10 C 0.71301(6) 0.84116(8) 0.95479(10) 0.0415(3) Uani 1 1 d . .
H10A H 0.6892 0.8610 0.9102 0.062 Uiso 1 1 calc R U
H10B H 0.7361 0.8779 0.9812 0.062 Uiso 1 1 calc R U
H10C H 0.6886 0.8201 0.9934 0.062 Uiso 1 1 calc R U
C11 C 0.82918(5) 0.75278(6) 0.84482(7) 0.0250(2) Uani 1 1 d . .
H11A H 0.8504 0.7722 0.8007 0.030 Uiso 1 1 calc R U
H11B H 0.8047 0.7146 0.8226 0.030 Uiso 1 1 calc R U
C12 C 0.87137(5) 0.72388(6) 0.90964(7) 0.0264(2) Uani 1 1 d . .
H12A H 0.9059 0.7535 0.9131 0.032 Uiso 1 1 calc R U
H12B H 0.8540 0.7263 0.9619 0.032 Uiso 1 1 calc R U
C13 C 0.90837(6) 0.64206(7) 0.81142(7) 0.0332(3) Uani 1 1 d . .
H13A H 0.8761 0.6499 0.7722 0.050 Uiso 1 1 calc R U
H13B H 0.9235 0.5951 0.8046 0.050 Uiso 1 1 calc R U
H13C H 0.9383 0.6763 0.8031 0.050 Uiso 1 1 calc R U
C14 C 0.84052(5) 0.60067(7) 0.90548(8) 0.0327(3) Uani 1 1 d . .
H14A H 0.8280 0.6054 0.9600 0.049 Uiso 1 1 calc R U
H14B H 0.8532 0.5529 0.8971 0.049 Uiso 1 1 calc R U
H14C H 0.8087 0.6116 0.8666 0.049 Uiso 1 1 calc R U
C15 C 0.93669(5) 0.63101(7) 0.95395(8) 0.0318(3) Uani 1 1 d . .
H15A H 0.9695 0.6611 0.9460 0.048 Uiso 1 1 calc R U
H15B H 0.9475 0.5824 0.9464 0.048 Uiso 1 1 calc R U
H15C H 0.9244 0.6374 1.0084 0.048 Uiso 1 1 calc R U
C16 C 0.63186(5) 0.39009(6) 0.57493(7) 0.0274(2) Uani 1 1 d . .
H16A H 0.5918 0.3764 0.5812 0.033 Uiso 1 1 calc R U
H16B H 0.6538 0.3822 0.6267 0.033 Uiso 1 1 calc R U
C17 C 0.65644(6) 0.34573(6) 0.51064(7) 0.0294(3) Uani 1 1 d . .
H17A H 0.6518 0.2960 0.5241 0.035 Uiso 1 1 calc R U
H17B H 0.6977 0.3554 0.5092 0.035 Uiso 1 1 calc R U
C18 C 0.62698(5) 0.36022(6) 0.42818(7) 0.0288(3) Uani 1 1 d . .
H18 H 0.5857 0.3484 0.4307 0.035 Uiso 1 1 calc R U
C19 C 0.65089(6) 0.31501(8) 0.36381(8) 0.0382(3) Uani 1 1 d . .
H19A H 0.6910 0.3270 0.3584 0.057 Uiso 1 1 calc R U
H19B H 0.6291 0.3229 0.3126 0.057 Uiso 1 1 calc R U
H19C H 0.6480 0.2660 0.3789 0.057 Uiso 1 1 calc R U
C20 C 0.63105(6) 0.43783(7) 0.41020(7) 0.0295(3) Uani 1 1 d . .
H20A H 0.6715 0.4507 0.4060 0.035 Uiso 1 1 calc R U
H20B H 0.6103 0.4480 0.3581 0.035 Uiso 1 1 calc R U
C21 C 0.60612(6) 0.48092(7) 0.47529(7) 0.0301(3) Uani 1 1 d . .
H21A H 0.6114 0.5309 0.4640 0.036 Uiso 1 1 calc R U
H21B H 0.5647 0.4717 0.4758 0.036 Uiso 1 1 calc R U
C22 C 0.65380(5) 0.51494(6) 0.60274(7) 0.0231(2) Uani 1 1 d . .
C23 C 0.68277(5) 0.49335(6) 0.68434(7) 0.0263(2) Uani 1 1 d . .
H23A H 0.6545 0.4704 0.7169 0.032 Uiso 1 1 calc R U
H23B H 0.7137 0.4597 0.6759 0.032 Uiso 1 1 calc R U
C24 C 0.75446(5) 0.58519(6) 0.70389(7) 0.0248(2) Uani 1 1 d . .
C25 C 0.79083(5) 0.54721(7) 0.64739(7) 0.0313(3) Uani 1 1 d . .
H25A H 0.8215 0.5778 0.6318 0.047 Uiso 1 1 calc R U
H25B H 0.7673 0.5332 0.5995 0.047 Uiso 1 1 calc R U
H25C H 0.8074 0.5059 0.6741 0.047 Uiso 1 1 calc R U
C26 C 0.66533(5) 0.59638(7) 0.76743(7) 0.0265(2) Uani 1 1 d . .
H26A H 0.6260 0.5815 0.7509 0.032 Uiso 1 1 calc R U
H26B H 0.6695 0.6456 0.7518 0.032 Uiso 1 1 calc R U
C27 C 0.67562(5) 0.58926(6) 0.85805(7) 0.0228(2) Uani 1 1 d . .
H27A H 0.6819 0.5396 0.8714 0.027 Uiso 1 1 calc R U
H27B H 0.7108 0.6148 0.8755 0.027 Uiso 1 1 calc R U
C28 C 0.57681(5) 0.56853(7) 0.89415(8) 0.0325(3) Uani 1 1 d . .
H28A H 0.5642 0.5654 0.8372 0.049 Uiso 1 1 calc R U
H28B H 0.5457 0.5866 0.9244 0.049 Uiso 1 1 calc R U
H28C H 0.5877 0.5223 0.9142 0.049 Uiso 1 1 calc R U
C29 C 0.61002(6) 0.68798(7) 0.87688(9) 0.0355(3) Uani 1 1 d . .
H29A H 0.6438 0.7180 0.8790 0.053 Uiso 1 1 calc R U
H29B H 0.5820 0.7069 0.9120 0.053 Uiso 1 1 calc R U
H29C H 0.5932 0.6860 0.8217 0.053 Uiso 1 1 calc R U
C30 C 0.64680(6) 0.61828(8) 0.99145(7) 0.0350(3) Uani 1 1 d . .
H30A H 0.6589 0.5717 1.0090 0.053 Uiso 1 1 calc R U
H30B H 0.6155 0.6340 1.0230 0.053 Uiso 1 1 calc R U
H30C H 0.6790 0.6505 0.9993 0.053 Uiso 1 1 calc R U
C31 C 1.01063(5) 0.48422(6) 0.75765(7) 0.0247(2) Uani 1 1 d . .
C32 C 1.03799(5) 0.52258(6) 0.82032(7) 0.0287(3) Uani 1 1 d . .
H32 H 1.0470 0.5000 0.8701 0.034 Uiso 1 1 calc R U
C33 C 1.05242(6) 0.59199(7) 0.81281(8) 0.0333(3) Uani 1 1 d . .
H33 H 1.0717 0.6155 0.8566 0.040 Uiso 1 1 calc R U
C34 C 1.03886(6) 0.62729(7) 0.74177(8) 0.0330(3) Uani 1 1 d . .
H34 H 1.0499 0.6744 0.7356 0.040 Uiso 1 1 calc R U
C35 C 1.00901(6) 0.59238(7) 0.68018(8) 0.0318(3) Uani 1 1 d . .
H35 H 0.9979 0.6162 0.6319 0.038 Uiso 1 1 calc R U
C36 C 0.99502(5) 0.52257(6) 0.68827(7) 0.0276(2) Uani 1 1 d . .
H36 H 0.9741 0.5000 0.6452 0.033 Uiso 1 1 calc R U
C37 C 1.05013(5) 0.35864(6) 0.81385(6) 0.0245(2) Uani 1 1 d . .
C38 C 1.04273(5) 0.28996(6) 0.84038(7) 0.0278(2) Uani 1 1 d . .
H38 H 1.0053 0.2710 0.8375 0.033 Uiso 1 1 calc R U
C39 C 1.08763(6) 0.24871(7) 0.87051(7) 0.0301(3) Uani 1 1 d . .
H39 H 1.0804 0.2026 0.8874 0.036 Uiso 1 1 calc R U
C40 C 1.14282(5) 0.27433(7) 0.87619(7) 0.0297(3) Uani 1 1 d . .
H40 H 1.1737 0.2462 0.8966 0.036 Uiso 1 1 calc R U
C41 C 1.15195(5) 0.34200(7) 0.85141(7) 0.0302(3) Uani 1 1 d . .
H41 H 1.1894 0.3607 0.8554 0.036 Uiso 1 1 calc R U
C42 C 1.10652(5) 0.38275(7) 0.82075(7) 0.0272(2) Uani 1 1 d . .
H42 H 1.1141 0.4288 0.8038 0.033 Uiso 1 1 calc R U
C43 C 0.98570(5) 0.36115(6) 0.68215(7) 0.0262(2) Uani 1 1 d . .
C44 C 0.94681(6) 0.30654(6) 0.66898(7) 0.0308(3) Uani 1 1 d . .
H44 H 0.9234 0.2938 0.7108 0.037 Uiso 1 1 calc R U
C45 C 0.94119(6) 0.27019(7) 0.59684(8) 0.0356(3) Uani 1 1 d . .
H45 H 0.9146 0.2331 0.5907 0.043 Uiso 1 1 calc R U
C46 C 0.97402(6) 0.28761(7) 0.53405(8) 0.0368(3) Uani 1 1 d . .
H46 H 0.9695 0.2636 0.4844 0.044 Uiso 1 1 calc R U
C47 C 1.01342(6) 0.34058(7) 0.54501(7) 0.0335(3) Uani 1 1 d . .
H47 H 1.0365 0.3530 0.5027 0.040 Uiso 1 1 calc R U
C48 C 1.01934(5) 0.37572(7) 0.61779(7) 0.0293(3) Uani 1 1 d . .
H48 H 1.0474 0.4112 0.6242 0.035 Uiso 1 1 calc R U
C49 C 0.93822(5) 0.39997(6) 0.81885(7) 0.0267(2) Uani 1 1 d . .
C50 C 0.88416(6) 0.41195(7) 0.78087(8) 0.0342(3) Uani 1 1 d . .
H50 H 0.8812 0.4186 0.7245 0.041 Uiso 1 1 calc R U
C51 C 0.83462(6) 0.41449(8) 0.82198(8) 0.0374(3) Uani 1 1 d . .
H51 H 0.7989 0.4223 0.7934 0.045 Uiso 1 1 calc R U
C52 C 0.83713(6) 0.40564(7) 0.90413(8) 0.0360(3) Uani 1 1 d . .
H52 H 0.8034 0.4067 0.9325 0.043 Uiso 1 1 calc R U
C53 C 0.88976(6) 0.39525(8) 0.94411(8) 0.0415(3) Uani 1 1 d . .
H53 H 0.8925 0.3902 1.0007 0.050 Uiso 1 1 calc R U
C54 C 0.93886(6) 0.39221(8) 0.90195(8) 0.0356(3) Uani 1 1 d . .
H54 H 0.9744 0.3845 0.9310 0.043 Uiso 1 1 calc R U
C55 C 0.43156(5) 0.34902(6) 0.79686(7) 0.0233(2) Uani 1 1 d . .
C56 C 0.37715(5) 0.37386(6) 0.77158(7) 0.0281(2) Uani 1 1 d . .
H56 H 0.3742 0.4161 0.7422 0.034 Uiso 1 1 calc R U
C57 C 0.32729(5) 0.33910(7) 0.78791(8) 0.0311(3) Uani 1 1 d . .
H57 H 0.2913 0.3579 0.7698 0.037 Uiso 1 1 calc R U
C58 C 0.32972(5) 0.27718(7) 0.83051(7) 0.0300(3) Uani 1 1 d . .
H58 H 0.2957 0.2533 0.8417 0.036 Uiso 1 1 calc R U
C59 C 0.38266(5) 0.25069(6) 0.85647(7) 0.0276(2) Uani 1 1 d . .
H59 H 0.3851 0.2083 0.8855 0.033 Uiso 1 1 calc R U
C60 C 0.43216(5) 0.28624(6) 0.83998(7) 0.0247(2) Uani 1 1 d . .
H60 H 0.4679 0.2673 0.8587 0.030 Uiso 1 1 calc R U
C61 C 0.50255(5) 0.33995(6) 0.68581(7) 0.0228(2) Uani 1 1 d . .
C62 C 0.47103(5) 0.35646(6) 0.61390(7) 0.0257(2) Uani 1 1 d . .
H62 H 0.4441 0.3933 0.6143 0.031 Uiso 1 1 calc R U
C63 C 0.47734(5) 0.32150(6) 0.54223(7) 0.0289(3) Uani 1 1 d . .
H63 H 0.4552 0.3347 0.4951 0.035 Uiso 1 1 calc R U
C64 C 0.51606(6) 0.26728(6) 0.53973(7) 0.0302(3) Uani 1 1 d . .
H64 H 0.5212 0.2435 0.4909 0.036 Uiso 1 1 calc R U
C65 C 0.54705(6) 0.24839(6) 0.60978(7) 0.0292(3) Uani 1 1 d . .
H65 H 0.5734 0.2110 0.6091 0.035 Uiso 1 1 calc R U
C66 C 0.53992(5) 0.28370(6) 0.68136(7) 0.0252(2) Uani 1 1 d . .
H66 H 0.5612 0.2690 0.7287 0.030 Uiso 1 1 calc R U
C67 C 0.48525(5) 0.46700(6) 0.74794(6) 0.0217(2) Uani 1 1 d . .
C68 C 0.51617(5) 0.49888(6) 0.68884(7) 0.0229(2) Uani 1 1 d . .
H68 H 0.5377 0.4703 0.6556 0.027 Uiso 1 1 calc R U
C69 C 0.51669(5) 0.57056(6) 0.67675(7) 0.0247(2) Uani 1 1 d . .
H69 H 0.5384 0.5899 0.6362 0.030 Uiso 1 1 calc R U
C70 C 0.48546(5) 0.61360(6) 0.72416(7) 0.0278(2) Uani 1 1 d . .
H70 H 0.4856 0.6625 0.7166 0.033 Uiso 1 1 calc R U
C71 C 0.45412(5) 0.58397(6) 0.78274(7) 0.0274(2) Uani 1 1 d . .
H71 H 0.4323 0.6128 0.8152 0.033 Uiso 1 1 calc R U
C72 C 0.45440(5) 0.51253(6) 0.79442(7) 0.0250(2) Uani 1 1 d . .
H72 H 0.4329 0.4937 0.8355 0.030 Uiso 1 1 calc R U
C73 C 0.54361(5) 0.38081(6) 0.83728(7) 0.0241(2) Uani 1 1 d . .
C74 C 0.60106(5) 0.37940(6) 0.81901(7) 0.0280(3) Uani 1 1 d . .
H74 H 0.6096 0.3740 0.7646 0.034 Uiso 1 1 calc R U
C75 C 0.64626(6) 0.38549(7) 0.87695(9) 0.0354(3) Uani 1 1 d . .
H75 H 0.6845 0.3841 0.8616 0.043 Uiso 1 1 calc R U
C76 C 0.63550(6) 0.39365(7) 0.95692(8) 0.0403(3) Uani 1 1 d . .
H76 H 0.6660 0.3976 0.9968 0.048 Uiso 1 1 calc R U
C77 C 0.57925(7) 0.39594(7) 0.97753(8) 0.0385(3) Uani 1 1 d . .
H77 H 0.5711 0.4020 1.0320 0.046 Uiso 1 1 calc R U
C78 C 0.53471(6) 0.38939(7) 0.91879(7) 0.0303(3) Uani 1 1 d . .
H78 H 0.4966 0.3908 0.9347 0.036 Uiso 1 1 calc R U
C79 C 0.74998(13) 0.26628(16) 0.16430(15) 0.1026(9) Uani 1 1 d . .
H79A H 0.7639 0.2440 0.1166 0.154 Uiso 1 1 calc R U
H79B H 0.7115 0.2494 0.1728 0.154 Uiso 1 1 calc R U
H79C H 0.7755 0.2549 0.2112 0.154 Uiso 1 1 calc R U
C80 C 0.74849(8) 0.34341(12) 0.15255(10) 0.0616(5) Uani 1 1 d . .
C81 C 0.70353(8) 0.38466(18) 0.17596(11) 0.0801(8) Uani 1 1 d . .
H81 H 0.6720 0.3629 0.1985 0.096 Uiso 1 1 calc R U
C82 C 0.70355(9) 0.45503(18) 0.16742(14) 0.0855(8) Uani 1 1 d . .
H82 H 0.6724 0.4816 0.1841 0.103 Uiso 1 1 calc R U
C83 C 0.74766(9) 0.48698(13) 0.13538(13) 0.0715(6) Uani 1 1 d . .
H83 H 0.7477 0.5360 0.1291 0.086 Uiso 1 1 calc R U
C84 C 0.79272(8) 0.44791(12) 0.11182(13) 0.0682(6) Uani 1 1 d . .
H84 H 0.8242 0.4704 0.0900 0.082 Uiso 1 1 calc R U
C85 C 0.79271(8) 0.37743(12) 0.11946(12) 0.0640(5) Uani 1 1 d . .
H85 H 0.8238 0.3514 0.1016 0.077 Uiso 1 1 calc R U
B1 B 0.99601(6) 0.40149(7) 0.76859(8) 0.0255(3) Uani 1 1 d . .
B2 B 0.49077(6) 0.38341(7) 0.76756(8) 0.0227(3) Uani 1 1 d . .
N1 N 0.85236(4) 0.98189(5) 0.92234(6) 0.0265(2) Uani 1 1 d . .
N2 N 0.79324(4) 0.80703(5) 0.87639(6) 0.0254(2) Uani 1 1 d . .
N3 N 0.88875(4) 0.64960(5) 0.89441(6) 0.0242(2) Uani 1 1 d . .
N4 N 0.63415(4) 0.46372(5) 0.55383(6) 0.0257(2) Uani 1 1 d . .
N5 N 0.70616(4) 0.55365(5) 0.72667(6) 0.0242(2) Uani 1 1 d . .
N6 N 0.62695(4) 0.61632(5) 0.90426(6) 0.0249(2) Uani 1 1 d . .
O1 O 0.85173(4) 0.88109(4) 0.99347(5) 0.02878(18) Uani 1 1 d . .
O2 O 0.74479(4) 0.72436(5) 0.93795(6) 0.0341(2) Uani 1 1 d . .
O3 O 0.65044(4) 0.57684(4) 0.58547(5) 0.02833(18) Uani 1 1 d . .
O4 O 0.76866(4) 0.64222(5) 0.73100(5) 0.0327(2) Uani 1 1 d . .

loop_
_atom_site_aniso_label
_atom_site_aniso_U_11
_atom_site_aniso_U_22
_atom_site_aniso_U_33
_atom_site_aniso_U_23
_atom_site_aniso_U_13
_atom_site_aniso_U_12
C1 0.0342(6) 0.0258(6) 0.0241(6) 0.0008(5) 0.0013(5) -0.0054(5)
C2 0.0342(6) 0.0270(6) 0.0334(6) -0.0004(5) -0.0010(5) -0.0021(5)
C3 0.0307(6) 0.0253(6) 0.0361(7) -0.0025(5) 0.0030(5) -0.0048(5)
C4 0.0420(8) 0.0306(7) 0.0548(9) -0.0084(6) -0.0017(7) -0.0008(6)
C5 0.0388(7) 0.0292(7) 0.0306(6) -0.0059(5) 0.0042(5) -0.0117(5)
C6 0.0369(7) 0.0281(6) 0.0265(6) -0.0007(5) -0.0038(5) -0.0101(5)
C7 0.0241(5) 0.0244(6) 0.0242(5) -0.0026(4) 0.0040(4) -0.0015(4)
C8 0.0305(6) 0.0219(6) 0.0268(6) -0.0029(5) 0.0015(5) -0.0021(5)
C9 0.0273(6) 0.0275(6) 0.0333(6) -0.0085(5) 0.0041(5) -0.0062(5)
C10 0.0356(7) 0.0374(8) 0.0533(9) -0.0138(7) 0.0165(6) -0.0037(6)
C11 0.0281(6) 0.0237(6) 0.0232(5) -0.0045(4) 0.0028(4) -0.0001(5)
C12 0.0287(6) 0.0242(6) 0.0260(6) -0.0049(5) -0.0003(5) -0.0032(5)
C13 0.0335(6) 0.0422(8) 0.0245(6) -0.0028(5) 0.0054(5) 0.0089(6)
C14 0.0311(6) 0.0260(6) 0.0408(7) 0.0018(5) 0.0004(5) -0.0058(5)
C15 0.0299(6) 0.0354(7) 0.0293(6) 0.0003(5) -0.0048(5) 0.0020(5)
C16 0.0354(6) 0.0215(6) 0.0252(6) 0.0016(5) 0.0007(5) -0.0045(5)
C17 0.0343(6) 0.0233(6) 0.0304(6) -0.0001(5) 0.0008(5) 0.0000(5)
C18 0.0317(6) 0.0277(6) 0.0269(6) -0.0033(5) 0.0008(5) -0.0029(5)
C19 0.0451(8) 0.0369(7) 0.0324(7) -0.0060(6) 0.0016(6) 0.0013(6)
C20 0.0346(6) 0.0295(6) 0.0237(6) 0.0007(5) -0.0027(5) -0.0047(5)
C21 0.0362(7) 0.0262(6) 0.0265(6) 0.0003(5) -0.0089(5) -0.0002(5)
C22 0.0242(5) 0.0232(6) 0.0222(5) -0.0005(4) 0.0033(4) -0.0028(4)
C23 0.0321(6) 0.0246(6) 0.0220(5) 0.0009(4) 0.0000(5) -0.0047(5)
C24 0.0245(5) 0.0284(6) 0.0210(5) -0.0008(4) -0.0018(4) 0.0002(5)
C25 0.0305(6) 0.0354(7) 0.0286(6) -0.0003(5) 0.0067(5) 0.0025(5)
C26 0.0252(6) 0.0328(6) 0.0215(5) -0.0005(5) 0.0021(4) 0.0042(5)
C27 0.0216(5) 0.0240(6) 0.0230(5) -0.0022(4) 0.0022(4) 0.0010(4)
C28 0.0281(6) 0.0383(7) 0.0317(6) -0.0060(5) 0.0064(5) -0.0125(5)
C29 0.0298(6) 0.0272(7) 0.0501(8) -0.0064(6) 0.0081(6) 0.0036(5)
C30 0.0339(7) 0.0477(8) 0.0240(6) -0.0107(5) 0.0067(5) -0.0106(6)
C31 0.0253(6) 0.0262(6) 0.0230(5) 0.0002(4) 0.0034(4) 0.0044(5)
C32 0.0331(6) 0.0263(6) 0.0267(6) -0.0004(5) 0.0006(5) 0.0041(5)
C33 0.0333(7) 0.0282(6) 0.0381(7) -0.0063(5) 0.0001(5) 0.0028(5)
C34 0.0342(7) 0.0220(6) 0.0437(7) 0.0012(5) 0.0092(6) 0.0037(5)
C35 0.0350(7) 0.0292(6) 0.0321(6) 0.0058(5) 0.0085(5) 0.0102(5)
C36 0.0307(6) 0.0279(6) 0.0245(6) 0.0001(5) 0.0024(5) 0.0054(5)
C37 0.0318(6) 0.0245(6) 0.0172(5) -0.0014(4) 0.0012(4) 0.0023(5)
C38 0.0323(6) 0.0275(6) 0.0234(5) -0.0001(5) -0.0009(5) -0.0012(5)
C39 0.0420(7) 0.0249(6) 0.0232(5) 0.0011(5) 0.0005(5) 0.0031(5)
C40 0.0357(6) 0.0328(7) 0.0205(5) 0.0021(5) 0.0024(5) 0.0118(5)
C41 0.0282(6) 0.0368(7) 0.0260(6) 0.0005(5) 0.0038(5) 0.0021(5)
C42 0.0323(6) 0.0271(6) 0.0227(5) 0.0020(5) 0.0046(5) 0.0023(5)
C43 0.0303(6) 0.0239(6) 0.0236(5) 0.0015(4) -0.0032(5) 0.0067(5)
C44 0.0403(7) 0.0239(6) 0.0272(6) 0.0030(5) -0.0048(5) 0.0033(5)
C45 0.0462(8) 0.0223(6) 0.0363(7) -0.0022(5) -0.0134(6) 0.0048(5)
C46 0.0439(7) 0.0341(7) 0.0305(6) -0.0097(5) -0.0116(6) 0.0189(6)
C47 0.0342(7) 0.0410(7) 0.0247(6) -0.0039(5) -0.0010(5) 0.0158(6)
C48 0.0287(6) 0.0325(7) 0.0264(6) -0.0026(5) -0.0012(5) 0.0076(5)
C49 0.0312(6) 0.0227(6) 0.0260(6) 0.0013(5) 0.0003(5) 0.0005(5)
C50 0.0337(7) 0.0398(7) 0.0289(6) 0.0042(5) 0.0011(5) 0.0046(6)
C51 0.0311(7) 0.0430(8) 0.0379(7) 0.0042(6) 0.0001(5) 0.0035(6)
C52 0.0329(7) 0.0352(7) 0.0409(7) 0.0056(6) 0.0097(6) 0.0004(6)
C53 0.0417(8) 0.0560(9) 0.0276(6) 0.0074(6) 0.0073(6) 0.0053(7)
C54 0.0324(7) 0.0471(8) 0.0270(6) 0.0026(6) 0.0000(5) 0.0042(6)
C55 0.0278(6) 0.0215(6) 0.0208(5) -0.0024(4) 0.0022(4) -0.0027(4)
C56 0.0299(6) 0.0255(6) 0.0286(6) 0.0019(5) 0.0000(5) -0.0025(5)
C57 0.0265(6) 0.0337(7) 0.0324(6) -0.0001(5) -0.0017(5) -0.0020(5)
C58 0.0304(6) 0.0305(7) 0.0293(6) -0.0043(5) 0.0049(5) -0.0104(5)
C59 0.0358(6) 0.0224(6) 0.0249(6) -0.0017(4) 0.0034(5) -0.0060(5)
C60 0.0291(6) 0.0218(6) 0.0233(5) -0.0018(4) 0.0029(4) -0.0016(5)
C61 0.0261(5) 0.0188(5) 0.0235(5) 0.0025(4) 0.0021(4) -0.0045(4)
C62 0.0297(6) 0.0207(6) 0.0263(6) 0.0005(4) -0.0001(5) -0.0020(5)
C63 0.0364(6) 0.0263(6) 0.0234(6) 0.0013(5) -0.0013(5) -0.0093(5)
C64 0.0426(7) 0.0226(6) 0.0260(6) -0.0038(5) 0.0080(5) -0.0096(5)
C65 0.0375(7) 0.0180(6) 0.0328(6) 0.0002(5) 0.0088(5) -0.0016(5)
C66 0.0312(6) 0.0197(6) 0.0249(5) 0.0035(4) 0.0028(5) -0.0021(5)
C67 0.0229(5) 0.0213(6) 0.0206(5) -0.0010(4) -0.0010(4) -0.0023(4)
C68 0.0225(5) 0.0219(6) 0.0242(5) -0.0010(4) 0.0005(4) -0.0002(4)
C69 0.0250(5) 0.0233(6) 0.0256(5) 0.0023(4) -0.0002(4) -0.0033(4)
C70 0.0297(6) 0.0195(6) 0.0337(6) -0.0010(5) -0.0024(5) -0.0003(5)
C71 0.0273(6) 0.0245(6) 0.0303(6) -0.0057(5) 0.0013(5) 0.0013(5)
C72 0.0260(6) 0.0253(6) 0.0238(5) -0.0016(4) 0.0029(4) -0.0028(5)
C73 0.0306(6) 0.0179(5) 0.0235(5) 0.0029(4) 0.0004(4) -0.0046(4)
C74 0.0314(6) 0.0230(6) 0.0292(6) 0.0032(5) -0.0011(5) -0.0026(5)
C75 0.0316(7) 0.0294(7) 0.0440(7) 0.0057(6) -0.0070(6) -0.0035(5)
C76 0.0465(8) 0.0338(7) 0.0379(7) 0.0093(6) -0.0185(6) -0.0121(6)
C77 0.0559(9) 0.0349(7) 0.0235(6) 0.0069(5) -0.0065(6) -0.0171(6)
C78 0.0385(7) 0.0278(6) 0.0245(6) 0.0029(5) 0.0020(5) -0.0106(5)
C79 0.122(2) 0.114(2) 0.0674(14) 0.0095(14) -0.0229(14) -0.0480(18)
C80 0.0533(10) 0.0977(15) 0.0328(8) -0.0071(9) -0.0037(7) -0.0237(10)
C81 0.0326(9) 0.168(3) 0.0409(9) 0.0033(13) 0.0089(7) -0.0143(12)
C82 0.0437(11) 0.145(3) 0.0679(14) -0.0235(15) 0.0034(9) 0.0196(14)
C83 0.0564(11) 0.0893(16) 0.0665(12) -0.0265(11) -0.0140(9) 0.0086(10)
C84 0.0463(10) 0.0840(15) 0.0764(13) -0.0213(11) 0.0185(9) -0.0143(10)
C85 0.0438(9) 0.0816(14) 0.0692(12) -0.0222(10) 0.0225(8) -0.0064(9)
B1 0.0294(7) 0.0254(7) 0.0216(6) 0.0008(5) 0.0000(5) 0.0016(5)
B2 0.0255(6) 0.0205(6) 0.0220(6) 0.0013(5) 0.0011(5) -0.0013(5)
N1 0.0329(5) 0.0230(5) 0.0234(5) -0.0010(4) -0.0003(4) -0.0072(4)
N2 0.0262(5) 0.0216(5) 0.0287(5) -0.0060(4) 0.0042(4) -0.0021(4)
N3 0.0238(5) 0.0260(5) 0.0227(5) -0.0020(4) 0.0010(4) -0.0010(4)
N4 0.0336(5) 0.0203(5) 0.0226(5) 0.0009(4) -0.0031(4) -0.0027(4)
N5 0.0254(5) 0.0264(5) 0.0210(4) -0.0042(4) 0.0027(4) -0.0012(4)
N6 0.0231(5) 0.0268(5) 0.0252(5) -0.0065(4) 0.0054(4) -0.0048(4)
O1 0.0351(5) 0.0262(4) 0.0248(4) 0.0006(3) 0.0009(3) -0.0041(4)
O2 0.0334(5) 0.0284(5) 0.0414(5) -0.0059(4) 0.0095(4) -0.0098(4)
O3 0.0385(5) 0.0211(4) 0.0252(4) 0.0015(3) 0.0003(3) -0.0035(3)
O4 0.0326(5) 0.0312(5) 0.0334(5) -0.0080(4) -0.0031(4) -0.0061(4)

loop_
_atom_type_symbol
_atom_type_description
_atom_type_scat_dispersion_real
_atom_type_scat_dispersion_imag
_atom_type_scat_source
C C 0.0181 0.0091 'International Tables Vol C Tables 4.2.6.8 and 6.1.1.4'
H H 0.0000 0.0000 'International Tables Vol C Tables 4.2.6.8 and 6.1.1.4'
B B 0.0090 0.0039 'International Tables Vol C Tables 4.2.6.8 and 6.1.1.4'
N N 0.0311 0.0180 'International Tables Vol C Tables 4.2.6.8 and 6.1.1.4'
O O 0.0492 0.0322 'International Tables Vol C Tables 4.2.6.8 and 6.1.1.4'

loop_
_geom_angle_atom_site_label_1
_geom_angle_atom_site_label_2
_geom_angle_atom_site_label_3
_geom_angle
N1 C1 C2 110.86(10)
N1 C1 H1A 109.5
C2 C1 H1A 109.5
N1 C1 H1B 109.5
C2 C1 H1B 109.5
H1A C1 H1B 108.1
C1 C2 C3 112.19(11)
C1 C2 H2A 109.2
C3 C2 H2A 109.2
C1 C2 H2B 109.2
C3 C2 H2B 109.2
H2A C2 H2B 107.9
C4 C3 C2 111.30(11)
C4 C3 C5 112.92(11)
C2 C3 C5 109.02(10)
C4 C3 H3 107.8
C2 C3 H3 107.8
C5 C3 H3 107.8
C3 C4 H4A 109.5
C3 C4 H4B 109.5
H4A C4 H4B 109.5
C3 C4 H4C 109.5
H4A C4 H4C 109.5
H4B C4 H4C 109.5
C6 C5 C3 111.39(10)
C6 C5 H5A 109.4
C3 C5 H5A 109.4
C6 C5 H5B 109.4
C3 C5 H5B 109.4
H5A C5 H5B 108.0
N1 C6 C5 110.49(10)
N1 C6 H6A 109.6
C5 C6 H6A 109.6
N1 C6 H6B 109.6
C5 C6 H6B 109.6
H6A C6 H6B 108.1
O1 C7 N1 123.89(11)
O1 C7 C8 119.87(10)
N1 C7 C8 116.22(10)
N2 C8 C7 112.76(10)
N2 C8 H8A 109.0
C7 C8 H8A 109.0
N2 C8 H8B 109.0
C7 C8 H8B 109.0
H8A C8 H8B 107.8
O2 C9 N2 120.19(11)
O2 C9 C10 121.38(12)
N2 C9 C10 118.40(11)
C9 C10 H10A 109.5
C9 C10 H10B 109.5
H10A C10 H10B 109.5
C9 C10 H10C 109.5
H10A C10 H10C 109.5
H10B C10 H10C 109.5
N2 C11 C12 111.56(9)
N2 C11 H11A 109.3
C12 C11 H11A 109.3
N2 C11 H11B 109.3
C12 C11 H11B 109.3
H11A C11 H11B 108.0
N3 C12 C11 113.27(9)
N3 C12 H12A 108.9
C11 C12 H12A 108.9
N3 C12 H12B 108.9
C11 C12 H12B 108.9
H12A C12 H12B 107.7
N3 C13 H13A 109.5
N3 C13 H13B 109.5
H13A C13 H13B 109.5
N3 C13 H13C 109.5
H13A C13 H13C 109.5
H13B C13 H13C 109.5
N3 C14 H14A 109.5
N3 C14 H14B 109.5
H14A C14 H14B 109.5
N3 C14 H14C 109.5
H14A C14 H14C 109.5
H14B C14 H14C 109.5
N3 C15 H15A 109.5
N3 C15 H15B 109.5
H15A C15 H15B 109.5
N3 C15 H15C 109.5
H15A C15 H15C 109.5
H15B C15 H15C 109.5
N4 C16 C17 110.66(10)
N4 C16 H16A 109.5
C17 C16 H16A 109.5
N4 C16 H16B 109.5
C17 C16 H16B 109.5
H16A C16 H16B 108.1
C16 C17 C18 111.48(10)
C16 C17 H17A 109.3
C18 C17 H17A 109.3
C16 C17 H17B 109.3
C18 C17 H17B 109.3
H17A C17 H17B 108.0
C19 C18 C17 111.60(11)
C19 C18 C20 112.92(11)
C17 C18 C20 109.00(10)
C19 C18 H18 107.7
C17 C18 H18 107.7
C20 C18 H18 107.7
C18 C19 H19A 109.5
C18 C19 H19B 109.5
H19A C19 H19B 109.5
C18 C19 H19C 109.5
H19A C19 H19C 109.5
H19B C19 H19C 109.5
C21 C20 C18 111.19(10)
C21 C20 H20A 109.4
C18 C20 H20A 109.4
C21 C20 H20B 109.4
C18 C20 H20B 109.4
H20A C20 H20B 108.0
N4 C21 C20 110.29(10)
N4 C21 H21A 109.6
C20 C21 H21A 109.6
N4 C21 H21B 109.6
C20 C21 H21B 109.6
H21A C21 H21B 108.1
O3 C22 N4 123.72(10)
O3 C22 C23 119.20(10)
N4 C22 C23 117.08(10)
N5 C23 C22 110.35(9)
N5 C23 H23A 109.6
C22 C23 H23A 109.6
N5 C23 H23B 109.6
C22 C23 H23B 109.6
H23A C23 H23B 108.1
O4 C24 N5 120.46(11)
O4 C24 C25 121.02(11)
N5 C24 C25 118.48(11)
C24 C25 H25A 109.5
C24 C25 H25B 109.5
H25A C25 H25B 109.5
C24 C25 H25C 109.5
H25A C25 H25C 109.5
H25B C25 H25C 109.5
N5 C26 C27 110.24(9)
N5 C26 H26A 109.6
C27 C26 H26A 109.6
N5 C26 H26B 109.6
C27 C26 H26B 109.6
H26A C26 H26B 108.1
N6 C27 C26 113.61(9)
N6 C27 H27A 108.8
C26 C27 H27A 108.8
N6 C27 H27B 108.8
C26 C27 H27B 108.8
H27A C27 H27B 107.7
N6 C28 H28A 109.5
N6 C28 H28B 109.5
H28A C28 H28B 109.5
N6 C28 H28C 109.5
H28A C28 H28C 109.5
H28B C28 H28C 109.5
N6 C29 H29A 109.5
N6 C29 H29B 109.5
H29A C29 H29B 109.5
N6 C29 H29C 109.5
H29A C29 H29C 109.5
H29B C29 H29C 109.5
N6 C30 H30A 109.5
N6 C30 H30B 109.5
H30A C30 H30B 109.5
N6 C30 H30C 109.5
H30A C30 H30C 109.5
H30B C30 H30C 109.5
C32 C31 C36 115.00(11)
C32 C31 B1 121.09(10)
C36 C31 B1 123.85(11)
C33 C32 C31 122.85(12)
C33 C32 H32 118.6
C31 C32 H32 118.6
C32 C33 C34 120.39(12)
C32 C33 H33 119.8
C34 C33 H33 119.8
C35 C34 C33 118.48(12)
C35 C34 H34 120.8
C33 C34 H34 120.8
C34 C35 C36 120.57(12)
C34 C35 H35 119.7
C36 C35 H35 119.7
C35 C36 C31 122.51(12)
C35 C36 H36 118.7
C31 C36 H36 118.7
C42 C37 C38 114.87(11)
C42 C37 B1 124.47(11)
C38 C37 B1 120.27(11)
C39 C38 C37 122.98(12)
C39 C38 H38 118.5
C37 C38 H38 118.5
C40 C39 C38 120.47(12)
C40 C39 H39 119.8
C38 C39 H39 119.8
C39 C40 C41 118.44(11)
C39 C40 H40 120.8
C41 C40 H40 120.8
C40 C41 C42 120.53(12)
C40 C41 H41 119.7
C42 C41 H41 119.7
C41 C42 C37 122.72(12)
C41 C42 H42 118.6
C37 C42 H42 118.6
C44 C43 C48 115.04(11)
C44 C43 B1 123.34(11)
C48 C43 B1 121.41(11)
C45 C44 C43 122.47(13)
C45 C44 H44 118.8
C43 C44 H44 118.8
C46 C45 C44 120.60(13)
C46 C45 H45 119.7
C44 C45 H45 119.7
C47 C46 C45 118.71(12)
C47 C46 H46 120.6
C45 C46 H46 120.6
C46 C47 C48 120.16(13)
C46 C47 H47 119.9
C48 C47 H47 119.9
C47 C48 C43 122.96(13)
C47 C48 H48 118.5
C43 C48 H48 118.5
C54 C49 C50 114.77(12)
C54 C49 B1 123.73(11)
C50 C49 B1 121.33(11)
C51 C50 C49 123.00(12)
C51 C50 H50 118.5
C49 C50 H50 118.5
C52 C51 C50 120.30(13)
C52 C51 H51 119.8
C50 C51 H51 119.8
C53 C52 C51 118.53(13)
C53 C52 H52 120.7
C51 C52 H52 120.7
C52 C53 C54 120.42(13)
C52 C53 H53 119.8
C54 C53 H53 119.8
C53 C54 C49 122.95(12)
C53 C54 H54 118.5
C49 C54 H54 118.5
C56 C55 C60 115.15(11)
C56 C55 B2 123.01(10)
C60 C55 B2 121.23(10)
C57 C56 C55 122.62(11)
C57 C56 H56 118.7
C55 C56 H56 118.7
C58 C57 C56 120.45(12)
C58 C57 H57 119.8
C56 C57 H57 119.8
C59 C58 C57 118.82(11)
C59 C58 H58 120.6
C57 C58 H58 120.6
C58 C59 C60 120.06(11)
C58 C59 H59 120.0
C60 C59 H59 120.0
C59 C60 C55 122.90(11)
C59 C60 H60 118.5
C55 C60 H60 118.5
C66 C61 C62 115.24(10)
C66 C61 B2 125.41(10)
C62 C61 B2 119.25(10)
C63 C62 C61 123.19(11)
C63 C62 H62 118.4
C61 C62 H62 118.4
C64 C63 C62 119.82(11)
C64 C63 H63 120.1
C62 C63 H63 120.1
C65 C64 C63 118.75(11)
C65 C64 H64 120.6
C63 C64 H64 120.6
C64 C65 C66 120.71(12)
C64 C65 H65 119.6
C66 C65 H65 119.6
C65 C66 C61 122.24(11)
C65 C66 H66 118.9
C61 C66 H66 118.9
C72 C67 C68 115.21(10)
C72 C67 B2 122.46(10)
C68 C67 B2 121.99(10)
C69 C68 C67 122.95(11)
C69 C68 H68 118.5
C67 C68 H68 118.5
C70 C69 C68 119.82(11)
C70 C69 H69 120.1
C68 C69 H69 120.1
C71 C70 C69 118.88(11)
C71 C70 H70 120.6
C69 C70 H70 120.6
C70 C71 C72 120.59(11)
C70 C71 H71 119.7
C72 C71 H71 119.7
C71 C72 C67 122.55(11)
C71 C72 H72 118.7
C67 C72 H72 118.7
C78 C73 C74 114.88(11)
C78 C73 B2 122.06(11)
C74 C73 B2 122.52(10)
C75 C74 C73 123.12(12)
C75 C74 H74 118.4
C73 C74 H74 118.4
C76 C75 C74 120.07(13)
C76 C75 H75 120.0
C74 C75 H75 120.0
C75 C76 C77 118.69(12)
C75 C76 H76 120.7
C77 C76 H76 120.7
C76 C77 C78 120.36(13)
C76 C77 H77 119.8
C78 C77 H77 119.8
C77 C78 C73 122.88(13)
C77 C78 H78 118.6
C73 C78 H78 118.6
C80 C79 H79A 109.5
C80 C79 H79B 109.5
H79A C79 H79B 109.5
C80 C79 H79C 109.5
H79A C79 H79C 109.5
H79B C79 H79C 109.5
C85 C80 C81 116.6(2)
C85 C80 C79 120.9(2)
C81 C80 C79 122.5(2)
C82 C81 C80 122.01(19)
C82 C81 H81 119.0
C80 C81 H81 119.0
C83 C82 C81 120.1(2)
C83 C82 H82 119.9
C81 C82 H82 119.9
C82 C83 C84 119.4(2)
C82 C83 H83 120.3
C84 C83 H83 120.3
C85 C84 C83 120.8(2)
C85 C84 H84 119.6
C83 C84 H84 119.6
C84 C85 C80 121.11(19)
C84 C85 H85 119.4
C80 C85 H85 119.4
C31 B1 C49 105.09(10)
C31 B1 C43 112.33(10)
C49 B1 C43 111.23(10)
C31 B1 C37 111.95(10)
C49 B1 C37 113.13(9)
C43 B1 C37 103.34(9)
C61 B2 C55 103.60(9)
C61 B2 C67 110.34(9)
C55 B2 C67 113.33(10)
C61 B2 C73 114.41(10)
C55 B2 C73 112.97(9)
C67 B2 C73 102.52(9)
C7 N1 C6 120.10(10)
C7 N1 C1 125.15(10)
C6 N1 C1 114.09(9)
C9 N2 C8 123.23(10)
C9 N2 C11 117.33(10)
C8 N2 C11 119.29(10)
C14 N3 C15 108.10(10)
C14 N3 C13 109.61(10)
C15 N3 C13 109.22(9)
C14 N3 C12 111.08(9)
C15 N3 C12 108.27(9)
C13 N3 C12 110.50(9)
C22 N4 C16 125.52(10)
C22 N4 C21 119.68(10)
C16 N4 C21 114.40(9)
C24 N5 C23 121.09(10)
C24 N5 C26 117.55(10)
C23 N5 C26 115.96(10)
C28 N6 C29 109.89(10)
C28 N6 C30 108.51(9)
C29 N6 C30 109.43(10)
C28 N6 C27 110.28(9)
C29 N6 C27 110.79(9)
C30 N6 C27 107.89(9)

loop_
_geom_bond_atom_site_label_1
_geom_bond_atom_site_label_2
_geom_bond_distance
C1 N1 1.4705(15)
C1 C2 1.5189(18)
C1 H1A 0.9900
C1 H1B 0.9900
C2 C3 1.5279(17)
C2 H2A 0.9900
C2 H2B 0.9900
C3 C4 1.5253(19)
C3 C5 1.5279(18)
C3 H3 1.0000
C4 H4A 0.9800
C4 H4B 0.9800
C4 H4C 0.9800
C5 C6 1.5196(19)
C5 H5A 0.9900
C5 H5B 0.9900
C6 N1 1.4670(15)
C6 H6A 0.9900
C6 H6B 0.9900
C7 O1 1.2301(14)
C7 N1 1.3485(15)
C7 C8 1.5352(16)
C8 N2 1.4463(15)
C8 H8A 0.9900
C8 H8B 0.9900
C9 O2 1.2354(16)
C9 N2 1.3540(16)
C9 C10 1.5030(18)
C10 H10A 0.9800
C10 H10B 0.9800
C10 H10C 0.9800
C11 N2 1.4632(15)
C11 C12 1.5251(16)
C11 H11A 0.9900
C11 H11B 0.9900
C12 N3 1.5131(15)
C12 H12A 0.9900
C12 H12B 0.9900
C13 N3 1.4978(15)
C13 H13A 0.9800
C13 H13B 0.9800
C13 H13C 0.9800
C14 N3 1.4943(15)
C14 H14A 0.9800
C14 H14B 0.9800
C14 H14C 0.9800
C15 N3 1.4970(15)
C15 H15A 0.9800
C15 H15B 0.9800
C15 H15C 0.9800
C16 N4 1.4623(15)
C16 C17 1.5164(17)
C16 H16A 0.9900
C16 H16B 0.9900
C17 C18 1.5274(17)
C17 H17A 0.9900
C17 H17B 0.9900
C18 C19 1.5200(18)
C18 C20 1.5281(17)
C18 H18 1.0000
C19 H19A 0.9800
C19 H19B 0.9800
C19 H19C 0.9800
C20 C21 1.5164(18)
C20 H20A 0.9900
C20 H20B 0.9900
C21 N4 1.4679(14)
C21 H21A 0.9900
C21 H21B 0.9900
C22 O3 1.2274(14)
C22 N4 1.3433(15)
C22 C23 1.5413(15)
C23 N5 1.4491(15)
C23 H23A 0.9900
C23 H23B 0.9900
C24 O4 1.2258(15)
C24 N5 1.3630(15)
C24 C25 1.5045(17)
C25 H25A 0.9800
C25 H25B 0.9800
C25 H25C 0.9800
C26 N5 1.4654(15)
C26 C27 1.5249(15)
C26 H26A 0.9900
C26 H26B 0.9900
C27 N6 1.5139(14)
C27 H27A 0.9900
C27 H27B 0.9900
C28 N6 1.4955(15)
C28 H28A 0.9800
C28 H28B 0.9800
C28 H28C 0.9800
C29 N6 1.4990(17)
C29 H29A 0.9800
C29 H29B 0.9800
C29 H29C 0.9800
C30 N6 1.5018(15)
C30 H30A 0.9800
C30 H30B 0.9800
C30 H30C 0.9800
C31 C32 1.4030(17)
C31 C36 1.4034(16)
C31 B1 1.6417(18)
C32 C33 1.3860(18)
C32 H32 0.9500
C33 C34 1.3873(19)
C33 H33 0.9500
C34 C35 1.3818(19)
C34 H34 0.9500
C35 C36 1.3920(18)
C35 H35 0.9500
C36 H36 0.9500
C37 C42 1.4014(17)
C37 C38 1.4089(17)
C37 B1 1.6566(17)
C38 C39 1.3885(18)
C38 H38 0.9500
C39 C40 1.3849(19)
C39 H39 0.9500
C40 C41 1.3877(18)
C40 H40 0.9500
C41 C42 1.3950(17)
C41 H41 0.9500
C42 H42 0.9500
C43 C44 1.4007(18)
C43 C48 1.4048(18)
C43 B1 1.6445(17)
C44 C45 1.3932(18)
C44 H44 0.9500
C45 C46 1.384(2)
C45 H45 0.9500
C46 C47 1.381(2)
C46 H46 0.9500
C47 C48 1.3914(17)
C47 H47 0.9500
C48 H48 0.9500
C49 C54 1.3967(17)
C49 C50 1.4013(17)
C49 B1 1.6434(18)
C50 C51 1.3911(19)
C50 H50 0.9500
C51 C52 1.3815(19)
C51 H51 0.9500
C52 C53 1.381(2)
C52 H52 0.9500
C53 C54 1.3922(19)
C53 H53 0.9500
C54 H54 0.9500
C55 C56 1.4040(17)
C55 C60 1.4069(16)
C55 B2 1.6439(17)
C56 C57 1.3915(17)
C56 H56 0.9500
C57 C58 1.3880(18)
C57 H57 0.9500
C58 C59 1.3873(18)
C58 H58 0.9500
C59 C60 1.3925(17)
C59 H59 0.9500
C60 H60 0.9500
C61 C66 1.3990(17)
C61 C62 1.4066(16)
C61 B2 1.6417(17)
C62 C63 1.3906(17)
C62 H62 0.9500
C63 C64 1.3871(19)
C63 H63 0.9500
C64 C65 1.3865(18)
C64 H64 0.9500
C65 C66 1.3960(17)
C65 H65 0.9500
C66 H66 0.9500
C67 C72 1.4043(16)
C67 C68 1.4053(16)
C67 B2 1.6454(17)
C68 C69 1.3946(16)
C68 H68 0.9500
C69 C70 1.3891(17)
C69 H69 0.9500
C70 C71 1.3862(18)
C70 H70 0.9500
C71 C72 1.3889(17)
C71 H71 0.9500
C72 H72 0.9500
C73 C78 1.4022(17)
C73 C74 1.4038(17)
C73 B2 1.6472(17)
C74 C75 1.3947(18)
C74 H74 0.9500
C75 C76 1.386(2)
C75 H75 0.9500
C76 C77 1.388(2)
C76 H76 0.9500
C77 C78 1.3932(18)
C77 H77 0.9500
C78 H78 0.9500
C79 C80 1.498(4)
C79 H79A 0.9800
C79 H79B 0.9800
C79 H79C 0.9800
C80 C85 1.375(3)
C80 C81 1.398(3)
C81 C82 1.362(4)
C81 H81 0.9500
C82 C83 1.346(4)
C82 H82 0.9500
C83 C84 1.377(3)
C83 H83 0.9500
C84 C85 1.363(3)
C84 H84 0.9500
C85 H85 0.9500
